data_2004847
loop_
_publ_author_name
'Ianelli, S.'
'Nardelli, M.'
'Belletti, D.'
'Jamart-Gr\'egoire, B.'
'Mercier-Girardot, S.'
'Caub\`ere, P.'

_publ_section_title
;
 Structural Aspects of the Transposition Reaction of
 Oxatricyclo[6.5.0.0^2,7^]tridecane-6,7-diol Monomesylate
;
_journal_issue 5
_journal_name_full 'Acta Crystallographica Section C'
_journal_page_first 1243
_journal_page_last 1248
_journal_paper_doi 10.1107/S0108270195014417
_journal_volume 52
_journal_year 1996
_chemical_formula_analytical 'C14 H22 O5'
_chemical_formula_sum 'C14 H22 O5'
_chemical_formula_weight 270.33
_chemical_name_systematic
;
(1RS,2SR,6SR,7SR,8SR)1-acetoxy-3-oxatricyclo[6.5.0.0^2,7^]tridecan-6,7-diol
;
_space_group_IT_number 2
_symmetry_cell_setting triclinic
_symmetry_space_group_name_Hall '-P 1'
_symmetry_space_group_name_H-M 'P -1'
_cell_angle_alpha 112.13(4)
_cell_angle_beta 104.58(5)
_cell_angle_gamma 91.52(4)
_cell_formula_units_Z 4
_cell_length_a 7.909(3)
_cell_length_b 12.608(9)
_cell_length_c 15.303(11)
_cell_measurement_reflns_used 29
_cell_measurement_temperature 293(2)
_cell_measurement_theta_max 37.24
_cell_measurement_theta_min 18.92
_cell_volume 1355.4(16)
_diffrn_ambient_temperature 293(2)
_diffrn_measurement_device 'Siemens AED diffractometer'
_diffrn_measurement_method '\q-2\q scan'
_diffrn_radiation_monochromator graphite
_diffrn_radiation_source 'fine focus sealed tube'
_diffrn_radiation_type CuK\a
_diffrn_radiation_wavelength 1.54178
_diffrn_reflns_av_sigmaI/netI 0.039
_diffrn_reflns_limit_h_max 9
_diffrn_reflns_limit_h_min -9
_diffrn_reflns_limit_k_max 0
_diffrn_reflns_limit_k_min -15
_diffrn_reflns_limit_l_max 18
_diffrn_reflns_limit_l_min -17
_diffrn_reflns_number 5167
_diffrn_reflns_reduction_process
;
standard
;
_diffrn_reflns_theta_max 70.25
_diffrn_reflns_theta_min 3.25
_diffrn_standards_decay_% none
_diffrn_standards_interval_count 50
_diffrn_standards_number 1
_exptl_absorpt_coefficient_mu 0.825
_exptl_absorpt_correction_type none
_exptl_crystal_colour colourless
_exptl_crystal_density_diffrn 1.325
_exptl_crystal_description prism
_exptl_crystal_F_000 584
_exptl_crystal_size_max 0.40
_exptl_crystal_size_mid 0.32
_exptl_crystal_size_min 0.23
_refine_diff_density_max 0.16
_refine_diff_density_min -0.15
_refine_ls_extinction_coef 0.034(3)
_refine_ls_extinction_method 'SHELXL93 (Sheldrick, 1993)'
_refine_ls_goodness_of_fit_all 0.932
_refine_ls_goodness_of_fit_obs 1.050
_refine_ls_hydrogen_treatment refall
_refine_ls_matrix_type full
_refine_ls_number_parameters 520
_refine_ls_number_reflns 5167
_refine_ls_number_restraints 0
_refine_ls_restrained_S_all 0.932
_refine_ls_restrained_S_obs 1.050
_refine_ls_R_factor_all 0.0714
_refine_ls_R_factor_obs 0.0343
_refine_ls_shift/esd_max -0.004
_refine_ls_shift/esd_mean 0.000
_refine_ls_structure_factor_coef F^2^
_refine_ls_weighting_details 'w = 1/[\s^2^(F~o~^2^)+(0.05P)^2^]  where  P=(F~o~^2^+2F~c~^2^)/3'
_refine_ls_weighting_scheme calc
_refine_ls_wR_factor_all 0.0980
_refine_ls_wR_factor_obs 0.0845
_reflns_number_observed 3235
_reflns_number_total 5167
_reflns_observed_criterion I>2\s(I)
_cod_data_source_file bm1024.cif
_cod_data_source_block 2
_cod_depositor_comments
;
The following automatic conversions were performed:

'_refine_ls_weighting_scheme' value 'w =
1/[\s^2^(F~o~^2^)+(0.05P)^2^] where P=(F~o~^2^+2F~c~^2^)/3' was
changed to 'calc'. New tag '_refine_ls_weighting_details' was
created. The value of the new tag was set to 'w =
1/[\s^2^(F~o~^2^)+(0.05P)^2^] where P=(F~o~^2^+2F~c~^2^)/3'.

Automatic conversion script
Id: cif_fix_values 3143 2015-03-26 13:38:13Z robertas 
;
_cod_original_cell_volume 1355(2)
_cod_database_code 2004847

loop_
_symmetry_equiv_pos_as_xyz
'x, y, z'
-x,-y,-z

loop_
_atom_site_aniso_label
_atom_site_aniso_U_11
_atom_site_aniso_U_22
_atom_site_aniso_U_33
_atom_site_aniso_U_12
_atom_site_aniso_U_13
_atom_site_aniso_U_23
O1A 0.0467(8) 0.0711(10) 0.0421(7) 0.0060(7) 0.0067(6) 0.0260(7)
O2A 0.0507(8) 0.0712(9) 0.0496(7) 0.0179(7) 0.0256(6) 0.0306(7)
O3A 0.0680(11) 0.1012(13) 0.0465(8) 0.0091(9) 0.0249(8) 0.0395(8)
O4A 0.0507(7) 0.0498(7) 0.0350(6) 0.0079(5) 0.0120(5) 0.0197(5)
O5A 0.0842(11) 0.0515(9) 0.0644(9) 0.0049(8) 0.0266(8) 0.0236(8)
C1A 0.0390(9) 0.0545(11) 0.0376(9) 0.0038(8) 0.0112(7) 0.0208(8)
C2A 0.0560(12) 0.0657(13) 0.0459(10) 0.0002(10) 0.0205(9) 0.0266(10)
C3A 0.0477(12) 0.0933(18) 0.0591(13) -0.0007(11) 0.0226(10) 0.0354(13)
C4A 0.0527(12) 0.0888(17) 0.0564(13) 0.0222(12) 0.0335(11) 0.0347(12)
C5A 0.0408(9) 0.0473(10) 0.0341(9) 0.0016(8) 0.0120(7) 0.0134(8)
C6A 0.0390(9) 0.0435(10) 0.0317(8) 0.0027(7) 0.0107(7) 0.0152(7)
C7A 0.0398(10) 0.0463(10) 0.0355(9) 0.0008(8) 0.0095(7) 0.0168(8)
C8A 0.0583(12) 0.0496(11) 0.0465(10) 0.0078(9) 0.0183(9) 0.0206(9)
C9A 0.0625(13) 0.0511(12) 0.0435(10) 0.0108(10) 0.0189(10) 0.0142(9)
C10A 0.0587(13) 0.0679(14) 0.0559(12) 0.0181(10) 0.0307(11) 0.0210(11)
C11A 0.0528(12) 0.0676(14) 0.0561(12) 0.0053(10) 0.0281(10) 0.0243(11)
C12A 0.0425(10) 0.0506(11) 0.0456(10) -0.0017(8) 0.0165(8) 0.0169(9)
C13A 0.0624(12) 0.0584(12) 0.0490(11) 0.0180(10) 0.0288(10) 0.0302(10)
C14A 0.093(2) 0.0768(19) 0.0609(15) 0.0283(16) 0.0167(14) 0.0373(15)
O1B 0.0694(10) 0.0749(10) 0.0443(8) -0.0143(8) 0.0298(7) 0.0081(7)
O2B 0.0392(7) 0.0652(8) 0.0510(7) -0.0034(6) 0.0110(6) 0.0299(7)
O3B 0.0806(12) 0.0978(14) 0.0391(8) -0.0083(11) 0.0031(8) 0.0265(8)
O4B 0.0513(7) 0.0530(7) 0.0397(6) -0.0007(6) 0.0173(5) 0.0208(6)
O5B 0.0709(10) 0.0628(10) 0.0851(11) 0.0090(8) 0.0269(9) 0.0411(9)
C1B 0.0477(10) 0.0540(11) 0.0371(9) -0.0015(8) 0.0181(8) 0.0162(8)
C2B 0.0641(13) 0.0615(13) 0.0404(10) -0.0046(10) 0.0062(9) 0.0237(9)
C3B 0.0538(12) 0.0609(13) 0.0520(12) 0.0095(10) 0.0120(10) 0.0244(10)
C4B 0.0396(10) 0.0669(13) 0.0528(11) 0.0006(9) 0.0088(9) 0.0262(10)
C5B 0.0424(10) 0.0420(10) 0.0429(9) 0.0010(8) 0.0160(8) 0.0112(8)
C6B 0.0436(10) 0.0462(10) 0.0371(9) 0.0006(8) 0.0164(8) 0.0154(7)
C7B 0.0486(10) 0.0444(10) 0.0361(9) 0.0004(8) 0.0160(8) 0.0143(8)
C8B 0.0637(13) 0.0552(12) 0.0463(11) -0.0110(10) 0.0145(10) 0.0198(10)
C9B 0.0707(15) 0.0547(13) 0.0451(11) -0.0159(11) 0.0151(10) 0.0117(10)
C10B 0.0568(13) 0.0751(15) 0.0495(12) -0.0174(11) 0.0089(11) 0.0184(11)
C11B 0.0461(12) 0.0739(15) 0.0652(14) -0.0056(11) 0.0055(10) 0.0308(12)
C12B 0.0452(11) 0.0545(13) 0.0603(13) 0.0021(9) 0.0157(9) 0.0209(10)
C13B 0.0424(10) 0.0686(14) 0.0525(11) 0.0002(9) 0.0094(9) 0.0355(10)
C14B 0.0674(16) 0.097(2) 0.0639(15) 0.0004(15) 0.0271(13) 0.0463(15)

loop_
_atom_site_label
_atom_site_fract_x
_atom_site_fract_y
_atom_site_fract_z
_atom_site_U_iso_or_equiv
_atom_site_thermal_displace_type
_atom_site_calc_attached_atom
_atom_site_type_symbol
O1A .5279(2) -0.19920(10) -0.56044(9) .0534(6) aniso . O
O2A .1742(2) -.06490(10) -0.66177(9) .0527(6) aniso . O
O3A .2715(2) -0.1968(2) -0.47730(10) .0670(8) aniso . O
O4A .2781(2) -0.14270(10) -0.82117(8) .0443(5) aniso . O
O5A .3530(2) .05100(10) -0.75070(10) .0655(7) aniso . O
C1A .3559(2) -0.2071(2) -0.62330(10) .0429(7) aniso . C
C2A .2156(3) -0.2436(2) -0.58290(10) .0534(8) aniso . C
C3A .0445(3) -0.1992(2) -0.6126(2) .0638(11) aniso . C
C4A .0790(3) -.0745(2) -0.5964(2) .0603(11) aniso . C
C5A .3466(2) -.0935(2) -0.63950(10) .0414(8) aniso . C
C6A .3948(2) -0.15550(10) -0.73680(10) .0379(7) aniso . C
C7A .3392(2) -0.2724(2) -0.73470(10) .0407(7) aniso . C
C8A .4365(3) -0.3747(2) -0.77060(10) .0503(9) aniso . C
C9A .4691(3) -0.3935(2) -0.86990(10) .0529(9) aniso . C
C10A .6355(3) -0.3213(2) -0.8610(2) .0589(10) aniso . C
C11A .6320(3) -0.1921(2) -0.8288(2) .0565(10) aniso . C
C12A .5875(2) -0.1302(2) -0.73170(10) .0463(8) aniso . C
C13A .2634(3) -.0341(2) -0.81600(10) .0511(9) aniso . C
C14A .1210(4) -.0350(3) -0.9011(2) .0743(13) aniso . C
O1B .0992(2) -0.3624(2) -0.42550(10) .0654(7) aniso . O
O2B -0.1951(2) -0.43870(10) -0.30496(9) .0502(5) aniso . O
O3B -0.2328(3) -0.3657(2) -0.52460(10) .0758(9) aniso . O
O4B .0516(2) -0.31810(10) -0.13891(8) .0466(5) aniso . O
O5B .0375(2) -0.50470(10) -0.15690(10) .0683(8) aniso . O
C1B -.0182(2) -0.3283(2) -0.36590(10) .0458(7) aniso . C
C2B -0.1883(3) -0.2994(2) -0.42050(10) .0562(9) aniso . C
C3B -0.3424(3) -0.3235(2) -0.3857(2) .0555(9) aniso . C
C4B -0.3442(3) -0.4402(2) -0.3812(2) .0533(9) aniso . C
C5B -.0325(2) -0.4223(2) -0.32370(10) .0435(7) aniso . C
C6B .1064(2) -0.3420(2) -0.22740(10) .0418(7) aniso . C
C7B .0737(3) -0.2403(2) -0.25920(10) .0429(7) aniso . C
C8B .2253(3) -0.1502(2) -0.23970(10) .0557(9) aniso . C
C9B .3481(3) -0.1059(2) -0.1347(2) .0600(10) aniso . C
C10B .4886(3) -0.1805(2) -0.1185(2) .0641(10) aniso . C
C11B .4274(3) -0.2975(2) -0.1214(2) .0630(10) aniso . C
C12B .2892(3) -0.3773(2) -0.2160(2) .0539(10) aniso . C
C13B .0157(2) -0.4072(2) -0.11450(10) .0519(9) aniso . C
C14B -.0552(4) -0.3643(3) -.0268(2) .0704(13) aniso . C
H1OA .570(3) -0.267(2) -0.5730(18) .087(9) iso O1A H
H3OA .378(3) -0.179(2) -0.4589(18) .079(9) iso O3A H
H2A .202(3) -0.3291(19) -0.6089(15) .065(6) iso C2A H
H3A1 -.012(3) -0.2461(18) -0.6825(16) .067(6) iso C3A H
H3A2 -.036(3) -0.2104(19) -0.5741(17) .079(7) iso C3A H
H4A1 .145(3) -.0271(18) -0.5245(17) .072(7) iso C4A H
H4A2 -.029(3) -.0412(19) -0.6130(15) .071(7) iso C4A H
H5A .429(2) -.0270(15) -0.5873(13) .044(5) iso C5A H
H7A .215(2) -0.2919(15) -0.7670(13) .044(5) iso C7A H
H8A1 .560(3) -0.3615(16) -0.7199(14) .059(6) iso C8A H
H8A2 .365(3) -0.4459(19) -0.7753(14) .069(6) iso C8A H
H9A1 .360(3) -0.3783(17) -0.9122(14) .056(6) iso C9A H
H9A2 .486(3) -0.4776(19) -0.9037(15) .067(6) iso C9A H
H101 .662(3) -0.3509(18) -0.9255(16) .066(6) iso C10A H
H102 .741(3) -0.3423(17) -0.8190(14) .061(6) iso C10A H
H111 .549(3) -0.1762(18) -0.8787(16) .067(7) iso C11A H
H112 .755(3) -0.1575(18) -0.8194(15) .073(7) iso C11A H
H121 .661(2) -0.1532(16) -0.6786(14) .053(5) iso C12A H
H122 .614(3) -.0457(18) -0.7079(14) .059(6) iso C12A H
H141 .116(4) -.098(3) -0.956(2) .097(10) iso C14A H
H142 .122(4) .040(3) -0.900(2) .111(10) iso C14A H
H143 .004(5) -.050(3) -0.895(2) .130(13) iso C14A H
H1OB .134(4) -0.303(2) -0.4321(19) .091(9) iso O1B H
H3OB -0.161(4) -0.416(3) -0.532(2) .102(12) iso O3B H
H2B -0.178(3) -0.218(2) -0.4123(16) .082(7) iso C2B H
H3B1 -0.453(3) -0.3213(17) -0.4318(15) .058(6) iso C3B H
H3B2 -0.336(3) -0.2643(19) -0.3189(16) .070(7) iso C3B H
H4B1 -0.340(2) -0.5008(16) -0.4450(14) .049(5) iso C4B H
H4B2 -0.453(3) -0.4609(18) -0.3643(15) .069(6) iso C4B H
H5B .005(2) -0.4980(16) -0.3593(13) .048(5) iso C5B H
H7B -.017(2) -0.2027(15) -0.2315(12) .041(5) iso C7B H
H8B1 .297(3) -0.1858(17) -0.2863(15) .059(6) iso C8B H
H8B2 .173(3) -.0837(19) -0.2538(15) .067(6) iso C8B H
H9B1 .277(3) -.0958(17) -.0893(15) .062(6) iso C9B H
H9B2 .405(3) -.028(2) -0.1197(15) .071(6) iso C9B H
H103 .552(3) -0.1961(17) -0.1678(15) .063(6) iso C10B H
H104 .573(3) -0.1387(18) -.0563(17) .068(6) iso C10B H
H113 .379(3) -0.2839(19) -.0617(17) .078(7) iso C11B H
H114 .534(3) -0.341(2) -0.1178(16) .082(8) iso C11B H
H123 .322(2) -0.3780(15) -0.2738(13) .047(5) iso C12B H
H124 .283(3) -0.4582(19) -0.2212(15) .069(7) iso C12B H
H144 .041(4) -0.315(3) .034(2) .130(12) iso C14B H
H145 -0.148(4) -0.319(3) -.034(2) .128(12) iso C14B H
H146 -.094(4) -0.428(3) -.016(2) .139(12) iso C14B H

loop_
_atom_type_symbol
_atom_type_description
_atom_type_scat_dispersion_real
_atom_type_scat_dispersion_imag
_atom_type_scat_source
'O ' 'Oxygen      ' 0.0492 0.0322 'Int. Tab. C, 4.2.6.8, 6.1.1.4'
'C ' 'Carbon      ' 0.0181 0.0091 'Int. Tab. C, 4.2.6.8, 6.1.1.4'
'H ' 'Hydrogen    ' 0.0000 0.0000 'Int. Tab. C, 4.2.6.8, 6.1.1.4'

loop_
_geom_angle_atom_site_label_1
_geom_angle_atom_site_label_2
_geom_angle_atom_site_label_3
_geom_angle
C5A O2A C4A 112.48(15)
C13A O4A C6A 117.37(14)
O1A C1A C2A 109.73(15)
O1A C1A C5A 107.24(15)
O1A C1A C7A 113.7(2)
C2A C1A C5A 118.3(2)
C2A C1A C7A 117.7(2)
C5A C1A C7A 88.56(13)
O3A C2A C1A 110.8(2)
O3A C2A C3A 106.8(2)
C3A C2A C1A 111.3(2)
C4A C3A C2A 110.2(2)
O2A C4A C3A 109.5(2)
O2A C5A C1A 113.84(14)
O2A C5A C6A 108.76(14)
C1A C5A C6A 88.37(14)
O4A C6A C5A 113.88(14)
O4A C6A C7A 109.89(13)
O4A C6A C12A 110.96(14)
C7A C6A C5A 88.92(13)
C12A C6A C5A 115.31(15)
C12A C6A C7A 116.2(2)
C6A C7A C1A 88.20(13)
C8A C7A C1A 121.2(2)
C8A C7A C6A 121.1(2)
C7A C8A C9A 112.6(2)
C10A C9A C8A 113.8(2)
C11A C10A C9A 116.7(2)
C10A C11A C12A 116.2(2)
C6A C12A C11A 114.4(2)
O5A C13A O4A 124.0(2)
O4A C13A C14A 110.7(2)
O5A C13A C14A 125.3(2)
C5B O2B C4B 113.28(14)
C13B O4B C6B 118.9(2)
O1B C1B C2B 111.3(2)
O1B C1B C5B 106.6(2)
O1B C1B C7B 113.4(2)
C2B C1B C5B 118.2(2)
C2B C1B C7B 116.9(2)
C7B C1B C5B 88.36(14)
O3B C2B C1B 111.9(2)
O3B C2B C3B 107.5(2)
C3B C2B C1B 111.3(2)
C4B C3B C2B 110.1(2)
O2B C4B C3B 109.4(2)
O2B C5B C1B 115.0(2)
O2B C5B C6B 110.17(14)
C6B C5B C1B 88.58(14)
O4B C6B C5B 114.39(14)
O4B C6B C7B 108.46(14)
O4B C6B C12B 111.6(2)
C7B C6B C5B 89.27(14)
C12B C6B C5B 114.3(2)
C12B C6B C7B 117.1(2)
C6B C7B C1B 89.22(14)
C8B C7B C1B 120.3(2)
C8B C7B C6B 120.8(2)
C7B C8B C9B 113.4(2)
C10B C9B C8B 114.7(2)
C9B C10B C11B 116.9(2)
C10B C11B C12B 115.7(2)
C6B C12B C11B 114.5(2)
O5B C13B O4B 124.6(2)
O4B C13B C14B 109.5(2)
O5B C13B C14B 125.9(2)

loop_
_geom_bond_atom_site_label_1
_geom_bond_atom_site_label_2
_geom_bond_distance
O1A C1A 1.431(2)
O2A C4A 1.431(2)
O2A C5A 1.411(2)
O3A C2A 1.437(3)
O4A C6A 1.452(2)
O4A C13A 1.351(2)
O5A C13A 1.203(2)
C1A C2A 1.535(2)
C1A C5A 1.544(3)
C1A C7A 1.557(3)
C2A C3A 1.508(3)
C3A C4A 1.502(3)
C5A C6A 1.550(2)
C6A C7A 1.542(2)
C6A C12A 1.525(2)
C7A C8A 1.514(3)
C8A C9A 1.536(3)
C9A C10A 1.527(3)
C10A C11A 1.518(3)
C11A C12A 1.532(3)
C13A C14A 1.488(3)
O1B C1B 1.425(2)
O2B C4B 1.428(2)
O2B C5B 1.412(2)
O3B C2B 1.435(3)
O4B C6B 1.452(2)
O4B C13B 1.355(2)
O5B C13B 1.195(3)
C1B C2B 1.527(3)
C1B C5B 1.561(3)
C1B C7B 1.555(3)
C2B C3B 1.513(3)
C3B C4B 1.499(3)
C5B C6B 1.551(3)
C6B C7B 1.540(3)
C6B C12B 1.511(3)
C7B C8B 1.520(3)
C8B C9B 1.532(3)
C9B C10B 1.508(3)
C10B C11B 1.521(3)
C11B C12B 1.533(3)
C13B C14B 1.501(3)

loop_
_geom_contact_atom_site_label_1
_geom_contact_atom_site_label_2
_geom_contact_distance
O1A O3A 2.647(3)
O1A C6A 2.902(3)
O1A C7A 2.502(3)
O2A O4A 2.615(3)
O2A O5A 2.889(3)
O2A C2A 2.920(4)
O2A C7A 2.917(3)
O2A C13A 2.782(4)
O3A C4A 2.977(4)
O3A O1B 2.913(3)
O4A C5A 2.517(3)
O4A C11A 2.905(3)
O5A C5A 2.931(3)
O5A C6A 2.712(3)
C1A C3A 2.512(3)
C1A C4A 2.809(3)
C1A C8A 2.675(3)
C2A C5A 2.643(4)
C2A C7A 2.647(4)
C3A C5A 2.897(4)
C5A C12A 2.598(3)
C5A C13A 2.991(4)
C6A C8A 2.660(3)
C6A C11A 2.569(4)
C7A C9A 2.538(3)
C7A C12A 2.604(3)
C8A C10A 2.567(4)
C9A C11A 2.593(4)
C10A C12A 2.589(3)
O1B O3B 2.671(3)
O1B C6B 2.929(3)
O1B C8B 2.989(3)
O2B O4B 2.648(3)
O2B O5B 2.935(3)
O2B C1B 2.509(3)
O2B C2B 2.931(4)
O2B C7B 2.985(3)
O2B C13B 2.843(3)
O3B C4B 2.993(4)
O4B C5B 2.525(3)
O4B C11B 2.912(3)
O5B C6B 2.752(3)
C1B C3B 2.510(3)
C1B C4B 2.819(3)
C1B C8B 2.667(3)
C2B C5B 2.649(4)
C2B C7B 2.626(3)
C3B C5B 2.887(3)
C5B C12B 2.573(3)
C6B C8B 2.660(4)
C6B C11B 2.561(3)
C7B C9B 2.551(3)
C7B C12B 2.603(4)
C8B C10B 2.559(4)
C9B C11B 2.581(4)
C10B C12B 2.586(4)

loop_
_geom_torsion_atom_site_label_1
_geom_torsion_atom_site_label_2
_geom_torsion_atom_site_label_3
_geom_torsion_atom_site_label_4
_geom_torsion
C4A O2A C5A C6A 144.4(2)
C4A O2A C5A C1A 47.6(2)
C5A O2A C4A C3A -67.3(3)
C6A O4A C13A C14A -171.9(2)
C6A O4A C13A O5A 7.4(3)
C13A O4A C6A C5A 58.2(2)
C13A O4A C6A C12A -73.9(2)
C13A O4A C6A C7A 156.1(2)
O1A C1A C2A O3A 33.7(3)
O1A C1A C5A O2A -154.1(2)
C2A C1A C5A O2A -29.4(3)
O1A C1A C7A C8A 35.9(3)
O1A C1A C7A C6A -89.9(2)
O1A C1A C5A C6A 96.1(2)
O1A C1A C2A C3A 152.4(2)
C5A C1A C2A O3A -89.7(2)
C7A C1A C2A O3A 165.8(2)
C7A C1A C5A O2A 91.6(2)
C5A C1A C7A C8A 144.1(2)
C2A C1A C7A C8A -94.4(2)
C5A C1A C7A C6A 18.3(2)
C2A C1A C7A C6A 139.8(2)
C2A C1A C5A C6A -139.2(2)
C5A C1A C2A C3A 29.0(3)
C7A C1A C2A C3A -75.5(3)
C7A C1A C5A C6A -18.2(2)
C1A C2A C3A C4A -45.7(3)
O3A C2A C3A C4A 75.3(3)
C2A C3A C4A O2A 66.0(3)
O2A C5A C6A O4A 15.1(2)
C1A C5A C6A O4A 129.7(2)
C1A C5A C6A C7A 18.4(2)
O2A C5A C6A C7A -96.2(2)
C1A C5A C6A C12A -100.3(2)
O2A C5A C6A C12A 145.0(2)
O4A C6A C7A C1A -133.3(2)
C5A C6A C7A C1A -18.3(2)
C5A C6A C12A C11A -179.8(2)
O4A C6A C12A C11A -48.5(2)
C5A C6A C7A C8A -144.1(2)
O4A C6A C7A C8A 100.8(2)
C12A C6A C7A C1A 99.6(2)
C7A C6A C12A C11A 78.1(2)
C12A C6A C7A C8A -26.3(3)
C6A C7A C8A C9A -46.5(3)
C1A C7A C8A C9A -155.3(2)
C7A C8A C9A C10A 85.3(3)
C8A C9A C10A C11A -70.3(3)
C9A C10A C11A C12A 55.4(3)
C10A C11A C12A C6A -72.3(3)
C4B O2B C5B C6B 141.0(2)
C4B O2B C5B C1B 42.8(2)
C5B O2B C4B C3B -65.6(2)
C6B O4B C13B C14B -174.4(2)
C6B O4B C13B O5B 5.5(3)
C13B O4B C6B C5B 61.8(2)
C13B O4B C6B C12B -70.0(2)
C13B O4B C6B C7B 159.6(2)
O1B C1B C2B O3B 30.3(3)
O1B C1B C5B O2B -150.4(2)
C2B C1B C5B O2B -24.2(3)
O1B C1B C7B C8B 34.5(3)
O1B C1B C7B C6B -91.3(2)
O1B C1B C5B C6B 98.0(2)
O1B C1B C2B C3B 150.6(2)
C5B C1B C2B O3B -93.5(2)
C7B C1B C2B O3B 162.8(2)
C7B C1B C5B O2B 95.7(2)
C5B C1B C7B C8B 141.9(2)
C2B C1B C7B C8B -97.1(2)
C5B C1B C7B C6B 16.1(2)
C2B C1B C7B C6B 137.1(2)
C2B C1B C5B C6B -135.9(2)
C5B C1B C2B C3B 26.8(3)
C7B C1B C2B C3B -76.8(3)
C7B C1B C5B C6B -16.0(2)
C1B C2B C3B C4B -47.0(3)
O3B C2B C3B C4B 75.8(3)
C2B C3B C4B O2B 67.6(3)
O2B C5B C6B O4B 10.0(2)
C1B C5B C6B O4B 126.1(2)
C1B C5B C6B C7B 16.1(2)
O2B C5B C6B C7B -100.0(2)
C1B C5B C6B C12B -103.5(2)
O2B C5B C6B C12B 140.4(2)
O4B C6B C7B C1B -131.7(2)
C5B C6B C7B C1B -16.2(2)
C5B C6B C12B C11B 179.4(2)
O4B C6B C12B C11B -48.8(3)
C5B C6B C7B C8B -141.6(2)
O4B C6B C7B C8B 102.9(2)
C12B C6B C7B C1B 100.9(2)
C7B C6B C12B C11B 77.0(3)
C12B C6B C7B C8B -24.4(3)
C6B C7B C8B C9B -46.7(3)
C1B C7B C8B C9B -155.9(2)
C7B C8B C9B C10B 83.8(3)
C8B C9B C10B C11B -69.8(3)
C9B C10B C11B C12B 56.6(3)
C10B C11B C12B C6B -73.3(3)
